data_2209530
loop_
_publ_author_name
'Liu, Gang'
'Xu, Chun-Yan'
'Pu, Shou-Zhi'
'Xu, Jing-Kun'

_publ_section_title
;1,2-Bis[5-(2,4-difluorophenyl)-2-methyl-3-thienyl]-3,3,4,4,5,5-hexafluorocyclopent-1-ene:
 a new photochromic diarylethene compound
;
_journal_coeditor_code HG2043
_journal_issue 7
_journal_name_full 'Acta Crystallographica Section E'
_journal_page_first o3028
_journal_page_last o3030
_journal_paper_doi 10.1107/S160053680602318X
_journal_volume 62
_journal_year 2006
_chemical_formula_iupac 'C27 H14 F10 S2'
_chemical_formula_moiety 'C27 H14 F10 S2'
_chemical_formula_sum 'C27 H14 F10 S2'
_chemical_formula_weight 592.50
_chemical_melting_point 374
_chemical_name_systematic
;
1,2-Bis[5-(2,4-difluorophenyl)-2-methyl-3-thienyl]-3,3,4,4,5,5-
hexafluorocyclopent-1-ene
;
_space_group_IT_number 2
_symmetry_cell_setting triclinic
_symmetry_space_group_name_Hall '-P 1'
_symmetry_space_group_name_H-M 'P -1'
_atom_sites_solution_hydrogens geom
_atom_sites_solution_primary direct
_atom_sites_solution_secondary difmap
_audit_creation_method SHELXL-97
_cell_angle_alpha 101.505(8)
_cell_angle_beta 94.504(9)
_cell_angle_gamma 92.914(8)
_cell_formula_units_Z 4
_cell_length_a 11.873(5)
_cell_length_b 13.106(5)
_cell_length_c 16.653(7)
_cell_measurement_reflns_used 1802
_cell_measurement_temperature 294(2)
_cell_measurement_theta_max 20.26
_cell_measurement_theta_min 2.22
_cell_volume 2525.6(18)
_computing_cell_refinement 'SAINT (Bruker, 1997)'
_computing_data_collection 'SMART (Bruker, 1997)'
_computing_data_reduction SAINT
_computing_molecular_graphics 'SHELXTL (Bruker, 1997)'
_computing_publication_material SHELXTL
_computing_structure_refinement 'SHELXL97 (Sheldrick, 1997)'
_computing_structure_solution 'SHELXS97 (Sheldrick, 1997)'
_diffrn_ambient_temperature 294(2)
_diffrn_measured_fraction_theta_full 0.994
_diffrn_measured_fraction_theta_max 0.994
_diffrn_measurement_device_type 'Bruker SMART CCD area-detector'
_diffrn_measurement_method '\f and \w'
_diffrn_radiation_monochromator graphite
_diffrn_radiation_source 'fine-focus sealed tube'
_diffrn_radiation_type MoK\a
_diffrn_radiation_wavelength 0.71073
_diffrn_reflns_av_R_equivalents 0.0509
_diffrn_reflns_av_sigmaI/netI 0.1512
_diffrn_reflns_limit_h_max 14
_diffrn_reflns_limit_h_min -13
_diffrn_reflns_limit_k_max 15
_diffrn_reflns_limit_k_min -15
_diffrn_reflns_limit_l_max 14
_diffrn_reflns_limit_l_min -19
_diffrn_reflns_number 12920
_diffrn_reflns_theta_full 25.02
_diffrn_reflns_theta_max 25.02
_diffrn_reflns_theta_min 1.25
_exptl_absorpt_coefficient_mu 0.301
_exptl_absorpt_correction_T_max 1.000000
_exptl_absorpt_correction_T_min 0.756458
_exptl_absorpt_correction_type multi-scan
_exptl_absorpt_process_details '(SADABS; Sheldrick, 1996)'
_exptl_crystal_colour colorless
_exptl_crystal_density_diffrn 1.558
_exptl_crystal_density_method 'not measured'
_exptl_crystal_description prism
_exptl_crystal_F_000 1192
_exptl_crystal_size_max 0.24
_exptl_crystal_size_mid 0.22
_exptl_crystal_size_min 0.12
_refine_diff_density_max 0.752
_refine_diff_density_min -0.293
_refine_ls_extinction_method none
_refine_ls_goodness_of_fit_ref 1.015
_refine_ls_hydrogen_treatment constr
_refine_ls_matrix_type full
_refine_ls_number_parameters 713
_refine_ls_number_reflns 8867
_refine_ls_number_restraints 22
_refine_ls_restrained_S_all 1.020
_refine_ls_R_factor_all 0.2080
_refine_ls_R_factor_gt 0.0666
_refine_ls_shift/su_max 0.000
_refine_ls_shift/su_mean 0.000
_refine_ls_structure_factor_coef Fsqd
_refine_ls_weighting_details 'calc w=1/[\s^2^(Fo^2^)+(0.0152P)^2^+5P] where P=(Fo^2^+2Fc^2^)/3'
_refine_ls_weighting_scheme calc
_refine_ls_wR_factor_gt 0.1131
_refine_ls_wR_factor_ref 0.1560
_reflns_number_gt 3277
_reflns_number_total 8867
_reflns_threshold_expression I>2\s(I)
_cod_data_source_file hg2043.cif
_cod_data_source_block 1a
_cod_database_code 2209530
_cod_database_fobs_code 2209530

loop_
_symmetry_equiv_pos_as_xyz
'x, y, z'
'-x, -y, -z'

loop_
_atom_site_type_symbol
_atom_site_label
_atom_site_fract_x
_atom_site_fract_y
_atom_site_fract_z
_atom_site_U_iso_or_equiv
_atom_site_adp_type
_atom_site_calc_flag
_atom_site_refinement_flags
_atom_site_occupancy
S S1 0.61525(16) 0.59832(15) 0.41980(12) 0.0732(6) Uani d . 1
S S2 0.83728(15) 0.58654(13) 0.11507(12) 0.0615(5) Uani d . 1
S S3 0.09021(15) 0.90376(14) 0.04565(11) 0.0608(5) Uani d . 1
S S4 0.41358(17) 0.80106(15) 0.30283(14) 0.0801(7) Uani d . 1
F F1 0.4578(5) 0.7235(4) 0.4973(3) 0.144(2) Uani d . 1
F F2 0.0679(4) 0.6657(4) 0.4900(4) 0.159(3) Uani d . 1
F F3 0.4820(3) 0.2245(3) 0.2191(3) 0.0921(15) Uani d . 1
F F4 0.5911(4) 0.2145(3) 0.3259(3) 0.0990(15) Uani d . 1
F F5 0.7266(4) 0.1103(4) 0.2438(4) 0.133(2) Uani d . 1
F F6 0.5954(4) 0.0814(4) 0.1460(3) 0.132(2) Uani d . 1
F F7 0.6936(4) 0.2069(3) 0.0704(3) 0.0848(13) Uani d . 1
F F8 0.8396(3) 0.1944(3) 0.1511(3) 0.0855(14) Uani d . 1
F F9 1.1472(4) 0.4339(4) 0.2066(4) 0.0764(18) Uani d PD 0.70
F F9' 1.0053(12) 0.6516(14) 0.0323(11) 0.140(7) Uani d PD 0.30
F F10 1.3922(3) 0.6385(4) 0.0874(3) 0.1103(17) Uani d . 1
F F11 -0.0711(5) 0.7900(4) -0.0691(3) 0.137(2) Uani d . 1
F F12 -0.4503(4) 0.7067(4) -0.0543(4) 0.147(2) Uani d . 1
F F13 0.1006(4) 1.2374(3) 0.2657(3) 0.0927(14) Uani d . 1
F F14 -0.0264(3) 1.1441(3) 0.3124(3) 0.0900(14) Uani d . 1
F F15 0.0870(3) 1.1599(3) 0.4520(3) 0.0885(14) Uani d . 1
F F16 0.1510(3) 1.3049(3) 0.4224(3) 0.0915(14) Uani d . 1
F F17 0.3028(3) 1.1369(3) 0.4663(3) 0.0855(13) Uani d . 1
F F18 0.3360(3) 1.2244(3) 0.3719(2) 0.0775(12) Uani d . 1
F F19 0.6386(12) 1.0697(11) 0.4521(10) 0.123(7) Uani d PD 0.30
F F19' 0.6389(6) 0.7539(5) 0.2604(5) 0.119(3) Uani d PD 0.70
F F20 0.9761(4) 0.9211(5) 0.3953(4) 0.150(2) Uani d . 1
C C1 0.3644(7) 0.6586(6) 0.4692(5) 0.074(2) Uani d . 1
C C2 0.2622(8) 0.6934(7) 0.4955(6) 0.100(3) Uani d . 1
H H2 0.2586 0.7553 0.5336 0.120 Uiso calc R 1
C C3 0.1690(8) 0.6322(8) 0.4625(6) 0.098(3) Uani d . 1
C C4 0.1686(8) 0.5444(7) 0.4073(6) 0.105(3) Uani d . 1
H H4 0.1011 0.5058 0.3862 0.126 Uiso calc R 1
C C5 0.2746(6) 0.5100(6) 0.3808(5) 0.080(2) Uani d . 1
H H5 0.2760 0.4476 0.3428 0.097 Uiso calc R 1
C C6 0.3776(6) 0.5694(5) 0.4116(4) 0.0568(19) Uani d . 1
C C7 0.4853(5) 0.5335(5) 0.3831(4) 0.0511(18) Uani d . 1
C C8 0.4999(5) 0.4469(5) 0.3251(4) 0.0531(18) Uani d . 1
H H8 0.4399 0.4014 0.2982 0.064 Uiso calc R 1
C C9 0.6147(6) 0.4318(5) 0.3092(4) 0.0499(17) Uani d . 1
C C10 0.6872(6) 0.5088(5) 0.3571(4) 0.0594(19) Uani d . 1
C C11 0.8151(6) 0.5202(6) 0.3631(4) 0.089(3) Uani d . 1
H H11A 0.8442 0.4524 0.3502 0.133 Uiso calc R 1
H H11B 0.8434 0.5543 0.4180 0.133 Uiso calc R 1
H H11C 0.8389 0.5612 0.3250 0.133 Uiso calc R 1
C C12 0.6481(5) 0.3405(5) 0.2506(4) 0.0462(17) Uani d . 1
C C13 0.5924(6) 0.2350(5) 0.2501(5) 0.0582(19) Uani d . 1
C C14 0.6587(7) 0.1567(6) 0.1946(5) 0.068(2) Uani d . 1
C C15 0.7321(6) 0.2236(5) 0.1516(5) 0.0539(18) Uani d . 1
C C16 0.7225(5) 0.3350(5) 0.1932(4) 0.0456(17) Uani d . 1
C C17 0.7863(5) 0.4202(5) 0.1669(4) 0.0452(17) Uani d . 1
C C18 0.7368(5) 0.5026(5) 0.1418(4) 0.0519(18) Uani d . 1
C C19 0.6137(5) 0.5240(5) 0.1338(5) 0.076(2) Uani d . 1
H H19A 0.5682 0.4595 0.1252 0.115 Uiso calc R 1
H H19B 0.5988 0.5570 0.0878 0.115 Uiso calc R 1
H H19C 0.5956 0.5693 0.1832 0.115 Uiso calc R 1
C C20 0.9067(5) 0.4249(5) 0.1624(4) 0.0486(17) Uani d . 1
H H20 0.9525 0.3743 0.1762 0.058 Uiso calc R 1
C C21 0.9477(5) 0.5110(5) 0.1360(4) 0.0493(17) Uani d . 1
C C22 1.0638(5) 0.5445(5) 0.1234(4) 0.0462(17) Uani d . 1
C C23 1.1572(6) 0.5046(5) 0.1588(4) 0.063(2) Uani d D 1
H H23A 1.1442 0.4531 0.1914 0.075 Uiso d PR 0.30
C C24 1.2706(7) 0.5362(6) 0.1495(5) 0.080(2) Uani d . 1
H H24 1.3319 0.5110 0.1759 0.096 Uiso calc R 1
C C25 1.2847(6) 0.6058(6) 0.0995(5) 0.070(2) Uani d . 1
C C26 1.1982(6) 0.6474(5) 0.0615(4) 0.065(2) Uani d . 1
H H26 1.2114 0.6953 0.0284 0.078 Uiso calc R 1
C C27 1.0899(6) 0.6153(5) 0.0744(4) 0.0539(19) Uani d D 1
H H27A 1.0279 0.6438 0.0477 0.065 Uiso d PR 0.70
C C28 -0.1604(7) 0.8012(7) -0.0234(6) 0.076(2) Uani d . 1
C C29 -0.2620(9) 0.7494(6) -0.0636(6) 0.089(3) Uani d . 1
H H29 -0.2681 0.7124 -0.1178 0.107 Uiso calc R 1
C C30 -0.3502(8) 0.7581(7) -0.0164(8) 0.092(3) Uani d . 1
C C31 -0.3430(8) 0.8137(7) 0.0613(6) 0.098(3) Uani d . 1
H H31 -0.4075 0.8181 0.0897 0.117 Uiso calc R 1
C C32 -0.2407(6) 0.8654(6) 0.1006(6) 0.078(3) Uani d . 1
H H32 -0.2368 0.9034 0.1544 0.093 Uiso calc R 1
C C33 -0.1432(6) 0.8577(5) 0.0555(5) 0.0565(19) Uani d . 1
C C34 -0.0334(5) 0.9080(5) 0.0946(4) 0.0496(17) Uani d . 1
C C35 -0.0127(5) 0.9629(5) 0.1727(4) 0.0516(18) Uani d . 1
H H35 -0.0687 0.9750 0.2088 0.062 Uiso calc R 1
C C36 0.1050(6) 1.0012(5) 0.1951(4) 0.0501(17) Uani d . 1
C C37 0.1690(6) 0.9730(5) 0.1311(4) 0.0565(19) Uani d . 1
C C38 0.2946(5) 0.9975(5) 0.1268(4) 0.072(2) Uani d . 1
H H38A 0.3188 1.0619 0.1642 0.108 Uiso calc R 1
H H38B 0.3078 1.0038 0.0718 0.108 Uiso calc R 1
H H38C 0.3365 0.9422 0.1415 0.108 Uiso calc R 1
C C39 0.1463(5) 1.0649(5) 0.2755(4) 0.0491(17) Uani d . 1
C C40 0.0872(6) 1.1624(6) 0.3105(5) 0.0596(19) Uani d . 1
C C41 0.1444(6) 1.2006(6) 0.3972(5) 0.063(2) Uani d . 1
C C42 0.2605(6) 1.1536(5) 0.3929(4) 0.0562(19) Uani d . 1
C C43 0.2393(5) 1.0569(5) 0.3259(4) 0.0499(17) Uani d . 1
C C44 0.3199(6) 0.9744(5) 0.3207(4) 0.0518(18) Uani d . 1
C C45 0.2939(6) 0.8685(5) 0.3005(4) 0.060(2) Uani d . 1
C C46 0.1797(6) 0.8102(5) 0.2821(5) 0.081(2) Uani d . 1
H H46A 0.1238 0.8533 0.3071 0.121 Uiso calc R 1
H H46B 0.1812 0.7476 0.3038 0.121 Uiso calc R 1
H H46C 0.1611 0.7923 0.2236 0.121 Uiso calc R 1
C C47 0.4394(6) 0.9983(5) 0.3394(4) 0.059(2) Uani d . 1
H H47 0.4713 1.0664 0.3555 0.071 Uiso calc R 1
C C48 0.5026(6) 0.9137(5) 0.3318(4) 0.063(2) Uani d . 1
C C49 0.6298(3) 0.9142(5) 0.3493(3) 0.064(2) Uani d GU 1
C C50 0.6873(5) 0.9977(4) 0.4045(3) 0.084(3) Uani d GDU 1
H H50A 0.6463 1.0539 0.4317 0.101 Uiso d PR 0.70
C C51 0.8042(5) 1.0000(5) 0.4203(3) 0.104(3) Uani d G 1
H H51 0.8427 1.0559 0.4572 0.125 Uiso calc R 1
C C52 0.8637(3) 0.9188(6) 0.3809(4) 0.112(4) Uani d G 1
C C53 0.8062(6) 0.8353(5) 0.3258(4) 0.104(3) Uani d G 1
H H53 0.8460 0.7809 0.2994 0.125 Uiso calc R 1
C C54 0.6893(6) 0.8330(4) 0.3100(3) 0.087(3) Uani d GDU 1
H H54A 0.6496 0.7753 0.2719 0.105 Uiso d PR 0.30

loop_
_atom_site_aniso_label
_atom_site_aniso_U_11
_atom_site_aniso_U_22
_atom_site_aniso_U_33
_atom_site_aniso_U_12
_atom_site_aniso_U_13
_atom_site_aniso_U_23
S1 0.0689(14) 0.0722(14) 0.0683(14) -0.0090(11) 0.0111(11) -0.0080(11)
S2 0.0500(11) 0.0514(11) 0.0896(15) 0.0053(9) 0.0097(11) 0.0282(11)
S3 0.0609(12) 0.0640(12) 0.0585(13) 0.0127(10) 0.0091(10) 0.0117(10)
S4 0.0737(14) 0.0542(13) 0.1167(19) 0.0099(11) 0.0055(13) 0.0277(13)
F1 0.119(5) 0.138(5) 0.149(5) 0.012(4) 0.022(4) -0.037(4)
F2 0.084(4) 0.155(5) 0.218(7) 0.039(3) 0.054(4) -0.030(5)
F3 0.050(3) 0.077(3) 0.136(4) -0.015(2) 0.014(3) -0.007(3)
F4 0.149(4) 0.079(3) 0.071(3) -0.030(3) 0.032(3) 0.021(3)
F5 0.127(4) 0.142(5) 0.178(6) 0.063(4) 0.066(4) 0.110(4)
F6 0.134(4) 0.083(4) 0.156(5) -0.056(3) 0.081(4) -0.043(3)
F7 0.116(4) 0.071(3) 0.065(3) -0.004(2) 0.013(3) 0.009(2)
F8 0.060(3) 0.065(3) 0.136(4) 0.013(2) 0.029(3) 0.021(3)
F9 0.051(3) 0.095(4) 0.104(5) -0.002(3) 0.002(3) 0.075(4)
F9' 0.115(15) 0.153(17) 0.160(19) -0.023(13) 0.033(14) 0.053(14)
F10 0.050(3) 0.134(4) 0.167(5) 0.005(3) 0.035(3) 0.068(4)
F11 0.126(5) 0.166(5) 0.095(4) 0.000(4) -0.006(4) -0.020(4)
F12 0.101(4) 0.143(5) 0.181(6) -0.046(4) -0.049(4) 0.036(4)
F13 0.132(4) 0.069(3) 0.086(3) 0.033(3) 0.013(3) 0.029(3)
F14 0.054(3) 0.104(3) 0.099(4) 0.016(2) 0.001(2) -0.010(3)
F15 0.076(3) 0.119(4) 0.072(3) -0.002(3) 0.023(3) 0.018(3)
F16 0.084(3) 0.064(3) 0.113(4) 0.009(2) 0.002(3) -0.013(3)
F17 0.087(3) 0.106(4) 0.060(3) 0.007(3) -0.006(3) 0.013(3)
F18 0.067(3) 0.062(3) 0.099(3) -0.014(2) 0.019(2) 0.005(2)
F19 0.075(11) 0.095(13) 0.179(19) 0.013(9) -0.022(11) -0.009(12)
F19' 0.097(5) 0.110(6) 0.134(7) 0.019(4) 0.005(5) -0.013(5)
F20 0.054(3) 0.236(7) 0.186(6) 0.022(4) 0.023(3) 0.097(5)
C1 0.056(6) 0.076(6) 0.079(6) -0.021(5) 0.010(5) -0.006(5)
C2 0.086(7) 0.086(7) 0.119(8) 0.016(6) 0.036(7) -0.011(6)
C3 0.062(6) 0.103(8) 0.127(9) 0.020(6) 0.034(6) 0.010(7)
C4 0.104(8) 0.075(7) 0.121(8) 0.012(6) 0.020(6) -0.020(6)
C5 0.046(5) 0.078(6) 0.117(7) 0.012(5) 0.022(5) 0.011(5)
C6 0.070(6) 0.051(5) 0.052(5) 0.011(4) 0.018(4) 0.012(4)
C7 0.051(4) 0.058(5) 0.043(4) -0.002(4) 0.009(4) 0.005(4)
C8 0.049(5) 0.058(5) 0.050(5) -0.007(4) 0.012(4) 0.005(4)
C9 0.054(5) 0.049(4) 0.044(4) -0.007(4) 0.010(4) 0.005(4)
C10 0.055(5) 0.068(5) 0.054(5) 0.001(4) 0.018(4) 0.006(4)
C11 0.056(5) 0.117(7) 0.076(6) -0.013(5) 0.006(4) -0.017(5)
C12 0.044(4) 0.047(4) 0.047(4) -0.003(3) 0.008(4) 0.011(4)
C13 0.058(5) 0.063(5) 0.053(5) -0.005(4) 0.012(4) 0.011(4)
C14 0.072(6) 0.053(5) 0.088(6) 0.008(4) 0.021(5) 0.029(5)
C15 0.046(5) 0.060(5) 0.061(5) 0.009(4) 0.016(4) 0.020(4)
C16 0.040(4) 0.040(4) 0.058(5) 0.003(3) 0.014(4) 0.011(4)
C17 0.041(4) 0.045(4) 0.053(5) -0.001(3) 0.015(3) 0.015(3)
C18 0.044(4) 0.049(4) 0.064(5) 0.003(3) 0.008(4) 0.015(4)
C19 0.049(5) 0.073(5) 0.112(7) 0.009(4) 0.009(5) 0.027(5)
C20 0.045(4) 0.051(4) 0.056(5) 0.007(3) 0.012(4) 0.022(4)
C21 0.050(4) 0.046(4) 0.054(5) 0.008(3) 0.011(4) 0.013(4)
C22 0.039(4) 0.046(4) 0.056(5) -0.002(3) 0.012(4) 0.015(4)
C23 0.051(5) 0.066(5) 0.074(6) 0.002(4) 0.003(4) 0.024(4)
C24 0.068(6) 0.081(6) 0.104(7) 0.006(5) 0.016(5) 0.045(5)
C25 0.032(4) 0.078(6) 0.105(7) 0.002(4) 0.022(4) 0.020(5)
C26 0.053(5) 0.065(5) 0.087(6) 0.000(4) 0.028(5) 0.031(4)
C27 0.044(5) 0.059(5) 0.064(5) 0.005(4) 0.007(4) 0.024(4)
C28 0.063(6) 0.084(6) 0.084(7) 0.021(5) 0.015(6) 0.014(6)
C29 0.088(7) 0.074(6) 0.088(7) -0.006(5) -0.023(6) -0.008(5)
C30 0.064(7) 0.082(7) 0.129(10) -0.015(6) -0.018(7) 0.034(7)
C31 0.104(9) 0.102(8) 0.091(8) 0.014(6) 0.014(7) 0.027(6)
C32 0.025(4) 0.075(6) 0.131(8) -0.008(4) -0.010(5) 0.025(5)
C33 0.070(6) 0.040(4) 0.055(5) 0.003(4) -0.011(4) 0.004(4)
C34 0.049(4) 0.046(4) 0.053(5) 0.011(3) 0.000(4) 0.009(4)
C35 0.048(5) 0.056(5) 0.052(5) 0.005(4) 0.010(4) 0.012(4)
C36 0.055(5) 0.044(4) 0.050(5) 0.005(4) 0.007(4) 0.007(4)
C37 0.058(5) 0.058(5) 0.055(5) 0.006(4) 0.008(4) 0.016(4)
C38 0.050(5) 0.089(6) 0.079(6) 0.001(4) 0.012(4) 0.022(5)
C39 0.042(4) 0.050(4) 0.055(5) 0.005(3) 0.007(4) 0.012(4)
C40 0.049(5) 0.070(5) 0.060(5) 0.007(4) 0.003(4) 0.013(4)
C41 0.057(5) 0.062(5) 0.072(6) 0.001(4) 0.014(5) 0.013(5)
C42 0.053(5) 0.065(5) 0.051(5) -0.008(4) 0.001(4) 0.016(4)
C43 0.047(4) 0.045(4) 0.058(5) -0.006(3) 0.005(4) 0.014(4)
C44 0.050(5) 0.047(4) 0.061(5) -0.002(4) 0.007(4) 0.018(4)
C45 0.058(5) 0.052(5) 0.073(5) -0.003(4) 0.000(4) 0.021(4)
C46 0.075(6) 0.055(5) 0.110(7) -0.008(4) -0.001(5) 0.020(5)
C47 0.065(5) 0.047(5) 0.071(5) 0.000(4) 0.005(4) 0.027(4)
C48 0.063(5) 0.062(5) 0.071(5) -0.001(4) 0.004(4) 0.031(4)
C49 0.065(5) 0.067(5) 0.073(5) 0.016(4) 0.012(4) 0.037(4)
C50 0.063(5) 0.094(6) 0.099(6) -0.008(5) -0.012(5) 0.043(5)
C51 0.061(6) 0.130(8) 0.141(9) 0.005(6) 0.012(6) 0.075(7)
C52 0.047(6) 0.191(12) 0.128(10) 0.018(7) 0.017(6) 0.098(9)
C53 0.062(7) 0.153(10) 0.114(9) 0.019(6) 0.018(6) 0.060(7)
C54 0.085(6) 0.094(6) 0.089(6) 0.010(5) 0.009(5) 0.031(5)

loop_
_atom_type_symbol
_atom_type_description
_atom_type_scat_dispersion_real
_atom_type_scat_dispersion_imag
_atom_type_scat_source
C C 0.0033 0.0016 'International Tables Vol C Tables 4.2.6.8 and 6.1.1.4'
H H 0.0000 0.0000 'International Tables Vol C Tables 4.2.6.8 and 6.1.1.4'
F F 0.0171 0.0103 'International Tables Vol C Tables 4.2.6.8 and 6.1.1.4'
S S 0.1246 0.1234 'International Tables Vol C Tables 4.2.6.8 and 6.1.1.4'

loop_
_geom_angle_atom_site_label_1
_geom_angle_atom_site_label_2
_geom_angle_atom_site_label_3
_geom_angle
C10 S1 C7 92.8(3)
C18 S2 C21 93.0(3)
C37 S3 C34 93.0(3)
C45 S4 C48 93.3(3)
F1 C1 C6 117.3(8)
F1 C1 C2 116.3(8)
C6 C1 C2 126.0(7)
C3 C2 C1 115.9(8)
C3 C2 H2 122.0
C1 C2 H2 122.0
C4 C3 C2 124.8(9)
C4 C3 F2 119.3(10)
C2 C3 F2 115.9(9)
C3 C4 C5 118.4(9)
C3 C4 H4 120.8
C5 C4 H4 120.8
C6 C5 C4 121.0(8)
C6 C5 H5 119.5
C4 C5 H5 119.5
C1 C6 C5 113.8(7)
C1 C6 C7 126.0(7)
C5 C6 C7 120.3(7)
C8 C7 C6 126.8(6)
C8 C7 S1 109.7(5)
C6 C7 S1 123.5(5)
C7 C8 C9 114.5(6)
C7 C8 H8 122.7
C9 C8 H8 122.7
C10 C9 C8 111.5(6)
C10 C9 C12 125.8(6)
C8 C9 C12 122.6(6)
C9 C10 C11 129.1(6)
C9 C10 S1 111.5(5)
C11 C10 S1 119.4(5)
C10 C11 H11A 109.5
C10 C11 H11B 109.5
H11A C11 H11B 109.5
C10 C11 H11C 109.5
H11A C11 H11C 109.5
H11B C11 H11C 109.5
C16 C12 C9 130.0(6)
C16 C12 C13 111.2(6)
C9 C12 C13 118.7(6)
F4 C13 F3 105.1(6)
F4 C13 C12 112.6(6)
F3 C13 C12 113.0(6)
F4 C13 C14 111.8(6)
F3 C13 C14 108.7(6)
C12 C13 C14 105.7(6)
F6 C14 F5 106.0(6)
F6 C14 C15 115.4(7)
F5 C14 C15 108.8(6)
F6 C14 C13 114.1(7)
F5 C14 C13 107.7(7)
C15 C14 C13 104.5(6)
F8 C15 F7 104.2(5)
F8 C15 C16 113.9(6)
F7 C15 C16 111.0(5)
F8 C15 C14 111.9(6)
F7 C15 C14 109.1(6)
C16 C15 C14 106.8(6)
C12 C16 C17 129.2(6)
C12 C16 C15 110.4(5)
C17 C16 C15 120.4(5)
C18 C17 C20 112.4(5)
C18 C17 C16 123.8(6)
C20 C17 C16 123.8(6)
C17 C18 C19 129.1(6)
C17 C18 S2 110.9(5)
C19 C18 S2 120.0(5)
C18 C19 H19A 109.5
C18 C19 H19B 109.5
H19A C19 H19B 109.5
C18 C19 H19C 109.5
H19A C19 H19C 109.5
H19B C19 H19C 109.5
C21 C20 C17 113.6(6)
C21 C20 H20 123.2
C17 C20 H20 123.2
C20 C21 C22 130.6(6)
C20 C21 S2 110.1(5)
C22 C21 S2 119.4(5)
C23 C22 C27 114.6(6)
C23 C22 C21 121.5(6)
C27 C22 C21 123.8(6)
F9 C23 C22 122.4(6)
F9 C23 C24 114.2(6)
C22 C23 C24 123.3(6)
C22 C23 H23A 118.3
C24 C23 H23A 118.4
C25 C24 C23 116.2(7)
C25 C24 H24 121.9
C23 C24 H24 121.9
C26 C25 C24 124.2(7)
C26 C25 F10 116.9(7)
C24 C25 F10 118.9(7)
C25 C26 C27 116.9(7)
C25 C26 H26 121.6
C27 C26 H26 121.6
F9' C27 C26 116.2(10)
F9' C27 C22 118.9(10)
C26 C27 C22 124.7(7)
C26 C27 H27A 117.8
C22 C27 H27A 117.5
F11 C28 C33 118.4(8)
F11 C28 C29 114.3(9)
C33 C28 C29 127.3(8)
C30 C29 C28 113.9(9)
C30 C29 H29 123.0
C28 C29 H29 123.0
C31 C30 C29 123.5(9)
C31 C30 F12 121.6(11)
C29 C30 F12 114.8(10)
C30 C31 C32 121.8(9)
C30 C31 H31 119.1
C32 C31 H31 119.1
C31 C32 C33 117.9(8)
C31 C32 H32 121.0
C33 C32 H32 121.0
C28 C33 C32 115.5(7)
C28 C33 C34 124.5(8)
C32 C33 C34 120.1(7)
C35 C34 C33 126.2(6)
C35 C34 S3 109.8(5)
C33 C34 S3 123.9(6)
C34 C35 C36 114.0(6)
C34 C35 H35 123.0
C36 C35 H35 123.0
C37 C36 C35 111.2(6)
C37 C36 C39 125.2(6)
C35 C36 C39 123.5(6)
C36 C37 C38 129.0(6)
C36 C37 S3 112.0(5)
C38 C37 S3 119.0(5)
C37 C38 H38A 109.5
C37 C38 H38B 109.5
H38A C38 H38B 109.5
C37 C38 H38C 109.5
H38A C38 H38C 109.5
H38B C38 H38C 109.5
C43 C39 C36 130.0(6)
C43 C39 C40 109.8(6)
C36 C39 C40 120.0(6)
F13 C40 F14 106.5(6)
F13 C40 C41 109.8(6)
F14 C40 C41 110.6(6)
F13 C40 C39 111.5(6)
F14 C40 C39 113.3(6)
C41 C40 C39 105.1(6)
F16 C41 F15 107.2(6)
F16 C41 C40 113.9(6)
F15 C41 C40 110.2(6)
F16 C41 C42 113.7(6)
F15 C41 C42 108.4(6)
C40 C41 C42 103.3(6)
F17 C42 F18 106.0(5)
F17 C42 C43 115.0(6)
F18 C42 C43 111.3(6)
F17 C42 C41 112.3(6)
F18 C42 C41 108.3(6)
C43 C42 C41 103.9(6)
C39 C43 C44 130.1(6)
C39 C43 C42 110.4(6)
C44 C43 C42 119.4(6)
C45 C44 C47 111.4(6)
C45 C44 C43 126.8(6)
C47 C44 C43 121.8(6)
C44 C45 C46 128.9(6)
C44 C45 S4 111.2(5)
C46 C45 S4 119.8(5)
C45 C46 H46A 109.5
C45 C46 H46B 109.5
H46A C46 H46B 109.5
C45 C46 H46C 109.5
H46A C46 H46C 109.5
H46B C46 H46C 109.5
C48 C47 C44 114.8(6)
C48 C47 H47 122.6
C44 C47 H47 122.6
C47 C48 C49 126.8(6)
C47 C48 S4 109.2(5)
C49 C48 S4 123.9(5)
C50 C49 C54 120.0
C50 C49 C48 119.4(5)
C54 C49 C48 120.6(5)
F19 C50 C49 124.4(9)
F19 C50 C51 115.0(9)
C49 C50 C51 120.0
C49 C50 H50A 120.0
C51 C50 H50A 120.0
C50 C51 C52 120.0
C50 C51 H51 120.0
C52 C51 H51 120.0
F20 C52 C53 119.7(6)
F20 C52 C51 120.2(6)
C53 C52 C51 120.0
C52 C53 C54 120.0
C52 C53 H53 120.0
C54 C53 H53 120.0
F19' C54 C53 118.3(6)
F19' C54 C49 121.6(6)
C53 C54 C49 120.0
C53 C54 H54A 120.0
C49 C54 H54A 120.0

loop_
_geom_bond_atom_site_label_1
_geom_bond_atom_site_label_2
_geom_bond_distance
_geom_bond_publ_flag
S1 C10 1.717(7) y
S1 C7 1.729(6) y
S2 C18 1.725(6) y
S2 C21 1.737(6) y
S3 C37 1.707(7) y
S3 C34 1.732(6) y
S4 C45 1.713(7) y
S4 C48 1.734(7) y
F1 C1 1.355(8) ?
F2 C3 1.378(9) ?
F3 C13 1.360(7) ?
F4 C13 1.343(7) ?
F5 C14 1.355(8) ?
F6 C14 1.305(8) ?
F7 C15 1.365(7) ?
F8 C15 1.351(7) ?
F9 C23 1.343(6) ?
F9' C27 1.340(9) ?
F10 C25 1.369(7) ?
F11 C28 1.349(8) ?
F12 C30 1.377(9) ?
F13 C40 1.359(7) ?
F14 C40 1.362(7) ?
F15 C41 1.354(7) ?
F16 C41 1.344(7) ?
F17 C42 1.347(7) ?
F18 C42 1.371(7) ?
F19 C50 1.297(9) ?
F19' C54 1.277(6) ?
F20 C52 1.335(6) ?
C1 C6 1.381(9) ?
C1 C2 1.390(10) ?
C2 C3 1.345(11) ?
C2 H2 0.9300 ?
C3 C4 1.322(10) ?
C4 C5 1.431(10) ?
C4 H4 0.9300 ?
C5 C6 1.418(9) ?
C5 H5 0.9300 ?
C6 C7 1.466(8) ?
C7 C8 1.363(8) ?
C8 C9 1.425(8) ?
C8 H8 0.9300 ?
C9 C10 1.370(8) ?
C9 C12 1.478(8) ?
C10 C11 1.512(8) ?
C11 H11A 0.9600 ?
C11 H11B 0.9600 ?
C11 H11C 0.9600 ?
C12 C16 1.345(8) y
C12 C13 1.500(8) y
C13 C14 1.532(9) y
C14 C15 1.520(9) y
C15 C16 1.501(8) y
C16 C17 1.474(8) ?
C17 C18 1.376(8) ?
C17 C20 1.436(8) ?
C18 C19 1.503(8) ?
C19 H19A 0.9600 ?
C19 H19B 0.9600 ?
C19 H19C 0.9600 ?
C20 C21 1.372(7) ?
C20 H20 0.9300 ?
C21 C22 1.469(8) ?
C22 C23 1.389(8) ?
C22 C27 1.391(8) ?
C23 C24 1.419(9) ?
C23 H23A 0.9600 ?
C24 C25 1.365(9) ?
C24 H24 0.9300 ?
C25 C26 1.358(9) ?
C26 C27 1.378(8) ?
C26 H26 0.9300 ?
C27 H27A 0.9600 ?
C28 C33 1.369(9) ?
C28 C29 1.405(10) ?
C29 C30 1.355(11) ?
C29 H29 0.9300 ?
C30 C31 1.346(11) ?
C31 C32 1.406(10) ?
C31 H31 0.9300 ?
C32 C33 1.425(9) ?
C32 H32 0.9300 ?
C33 C34 1.472(9) ?
C34 C35 1.352(8) ?
C35 C36 1.454(8) ?
C35 H35 0.9300 ?
C36 C37 1.359(8) ?
C36 C39 1.462(8) ?
C37 C38 1.520(8) ?
C38 H38A 0.9600 ?
C38 H38B 0.9600 ?
C38 H38C 0.9600 ?
C39 C43 1.355(8) y
C39 C40 1.524(8) y
C40 C41 1.523(9) y
C41 C42 1.540(9) y
C42 C43 1.508(8) y
C43 C44 1.474(8) no
C44 C45 1.374(8) ?
C44 C47 1.434(8) ?
C45 C46 1.501(8) ?
C46 H46A 0.9600 ?
C46 H46B 0.9600 ?
C46 H46C 0.9600 ?
C47 C48 1.360(8) ?
C47 H47 0.9300 ?
C48 C49 1.516(8) ?
C49 C50 1.3900 ?
C49 C54 1.3900 ?
C50 C51 1.3900 ?
C50 H50A 0.9600 ?
C51 C52 1.3900 ?
C51 H51 0.9300 ?
C52 C53 1.3900 ?
C53 C54 1.3900 ?
C53 H53 0.9300 ?
C54 H54A 0.9600 ?

loop_
_geom_torsion_atom_site_label_1
_geom_torsion_atom_site_label_2
_geom_torsion_atom_site_label_3
_geom_torsion_atom_site_label_4
_geom_torsion
_geom_torsion_publ_flag
F1 C1 C2 C3 175.1(8) ?
C6 C1 C2 C3 1.7(14) ?
C1 C2 C3 C4 -1.0(16) ?
C1 C2 C3 F2 178.6(7) ?
C2 C3 C4 C5 0.8(16) ?
F2 C3 C4 C5 -178.8(8) ?
C3 C4 C5 C6 -1.2(13) ?
F1 C1 C6 C5 -175.5(7) ?
C2 C1 C6 C5 -2.1(12) ?
F1 C1 C6 C7 5.8(12) ?
C2 C1 C6 C7 179.1(8) ?
C4 C5 C6 C1 1.8(11) ?
C4 C5 C6 C7 -179.4(7) ?
C1 C6 C7 C8 -178.6(7) ?
C5 C6 C7 C8 2.7(11) ?
C1 C6 C7 S1 1.0(10) ?
C5 C6 C7 S1 -177.6(6) ?
C10 S1 C7 C8 0.0(5) ?
C10 S1 C7 C6 -179.7(6) ?
C6 C7 C8 C9 179.4(6) ?
S1 C7 C8 C9 -0.3(7) ?
C7 C8 C9 C10 0.4(8) ?
C7 C8 C9 C12 177.8(6) ?
C8 C9 C10 C11 176.7(7) ?
C12 C9 C10 C11 -0.6(12) ?
C8 C9 C10 S1 -0.4(7) ?
C12 C9 C10 S1 -177.6(5) y
C7 S1 C10 C9 0.2(6) ?
C7 S1 C10 C11 -177.2(6) ?
C10 C9 C12 C16 -46.3(11) y
C8 C9 C12 C16 136.7(7) ?
C10 C9 C12 C13 135.1(7) y
C8 C9 C12 C13 -41.9(9) y
C16 C12 C13 F4 132.9(6) ?
C9 C12 C13 F4 -48.2(8) ?
C16 C12 C13 F3 -108.2(7) ?
C9 C12 C13 F3 70.7(8) ?
C16 C12 C13 C14 10.6(8) y
C9 C12 C13 C14 -170.6(6) ?
F4 C13 C14 F6 98.1(8) ?
F3 C13 C14 F6 -17.5(9) ?
C12 C13 C14 F6 -139.0(6) ?
F4 C13 C14 F5 -19.3(9) ?
F3 C13 C14 F5 -134.9(6) ?
C12 C13 C14 F5 103.6(7) ?
F4 C13 C14 C15 -134.9(6) ?
F3 C13 C14 C15 109.5(7) ?
C12 C13 C14 C15 -12.1(8) ?
F6 C14 C15 F8 -98.8(8) ?
F5 C14 C15 F8 20.2(9) ?
C13 C14 C15 F8 135.0(6) ?
F6 C14 C15 F7 15.9(9) ?
F5 C14 C15 F7 134.9(6) ?
C13 C14 C15 F7 -110.2(7) ?
F6 C14 C15 C16 136.0(7) ?
F5 C14 C15 C16 -105.0(7) ?
C13 C14 C15 C16 9.8(8) y
C9 C12 C16 C17 -5.7(12) ?
C13 C12 C16 C17 173.0(6) ?
C9 C12 C16 C15 177.0(6) ?
C13 C12 C16 C15 -4.4(8) y
F8 C15 C16 C12 -127.7(6) ?
F7 C15 C16 C12 115.1(6) ?
C14 C15 C16 C12 -3.7(8) y
F8 C15 C16 C17 54.7(8) ?
F7 C15 C16 C17 -62.5(7) ?
C14 C15 C16 C17 178.7(6) ?
C12 C16 C17 C18 -53.3(10) y
C15 C16 C17 C18 123.9(7) ?
C12 C16 C17 C20 128.6(7) ?
C15 C16 C17 C20 -54.3(9) ?
C20 C17 C18 C19 177.1(6) ?
C16 C17 C18 C19 -1.2(11) ?
C20 C17 C18 S2 -1.3(7) ?
C16 C17 C18 S2 -179.7(5) ?
C21 S2 C18 C17 0.8(5) ?
C21 S2 C18 C19 -177.8(6) ?
C18 C17 C20 C21 1.4(8) ?
C16 C17 C20 C21 179.7(6) ?
C17 C20 C21 C22 179.8(6) ?
C17 C20 C21 S2 -0.8(7) ?
C18 S2 C21 C20 0.0(5) ?
C18 S2 C21 C22 179.5(5) ?
C20 C21 C22 C23 -18.0(11) ?
S2 C21 C22 C23 162.6(5) ?
C20 C21 C22 C27 160.2(7) ?
S2 C21 C22 C27 -19.2(9) ?
C27 C22 C23 F9 -178.7(7) ?
C21 C22 C23 F9 -0.3(11) ?
C27 C22 C23 C24 2.8(10) ?
C21 C22 C23 C24 -178.8(6) ?
F9 C23 C24 C25 178.2(7) ?
C22 C23 C24 C25 -3.2(11) ?
C23 C24 C25 C26 2.1(12) ?
C23 C24 C25 F10 -179.4(6) ?
C24 C25 C26 C27 -0.8(12) ?
F10 C25 C26 C27 -179.3(6) ?
C25 C26 C27 F9' -175.7(12) ?
C25 C26 C27 C22 0.4(11) ?
C23 C22 C27 F9' 174.7(12) ?
C21 C22 C27 F9' -3.7(15) ?
C23 C22 C27 C26 -1.4(10) ?
C21 C22 C27 C26 -179.7(6) ?
F11 C28 C29 C30 177.9(7) ?
C33 C28 C29 C30 -0.3(13) ?
C28 C29 C30 C31 1.8(14) ?
C28 C29 C30 F12 -179.2(7) ?
C29 C30 C31 C32 -1.8(15) ?
F12 C30 C31 C32 179.2(7) ?
C30 C31 C32 C33 0.2(12) ?
F11 C28 C33 C32 -179.2(7) ?
C29 C28 C33 C32 -1.2(12) ?
F11 C28 C33 C34 0.3(11) ?
C29 C28 C33 C34 178.4(7) ?
C31 C32 C33 C28 1.2(10) ?
C31 C32 C33 C34 -178.4(6) ?
C28 C33 C34 C35 -178.9(7) ?
C32 C33 C34 C35 0.7(10) ?
C28 C33 C34 S3 0.5(10) ?
C32 C33 C34 S3 -179.9(5) ?
C37 S3 C34 C35 1.3(5) ?
C37 S3 C34 C33 -178.2(5) ?
C33 C34 C35 C36 178.4(6) ?
S3 C34 C35 C36 -1.1(7) ?
C34 C35 C36 C37 0.2(8) ?
C34 C35 C36 C39 178.1(6) ?
C35 C36 C37 C38 178.9(6) ?
C39 C36 C37 C38 1.1(11) ?
C35 C36 C37 S3 0.8(7) ?
C39 C36 C37 S3 -177.1(5) ?
C34 S3 C37 C36 -1.2(5) ?
C34 S3 C37 C38 -179.6(5) ?
C37 C36 C39 C43 -47.9(11) y
C35 C36 C39 C43 134.5(7) ?
C37 C36 C39 C40 126.5(7) ?
C35 C36 C39 C40 -51.2(9) y
C43 C39 C40 F13 108.3(7) ?
C36 C39 C40 F13 -67.1(8) ?
C43 C39 C40 F14 -131.5(6) ?
C36 C39 C40 F14 53.0(8) ?
C43 C39 C40 C41 -10.6(7) ?
C36 C39 C40 C41 173.9(6) ?
F13 C40 C41 F16 27.0(8) ?
F14 C40 C41 F16 -90.3(7) ?
C39 C40 C41 F16 147.0(6) ?
F13 C40 C41 F15 147.5(6) ?
F14 C40 C41 F15 30.2(8) ?
C39 C40 C41 F15 -92.4(7) ?
F13 C40 C41 C42 -96.9(6) ?
F14 C40 C41 C42 145.9(6) ?
C39 C40 C41 C42 23.2(7) ?
F16 C41 C42 F17 84.1(8) ?
F15 C41 C42 F17 -35.0(8) ?
C40 C41 C42 F17 -151.9(6) ?
F16 C41 C42 F18 -32.6(9) ?
F15 C41 C42 F18 -151.7(6) ?
C40 C41 C42 F18 91.4(7) ?
F16 C41 C42 C43 -151.0(6) ?
F15 C41 C42 C43 89.9(7) ?
C40 C41 C42 C43 -27.1(7) y
C36 C39 C43 C44 -8.5(11) ?
C40 C39 C43 C44 176.6(6) y
C36 C39 C43 C42 167.5(6) ?
C40 C39 C43 C42 -7.3(7) ?
F17 C42 C43 C39 145.1(6) ?
F18 C42 C43 C39 -94.3(7) ?
C41 C42 C43 C39 22.0(7) y
F17 C42 C43 C44 -38.3(8) ?
F18 C42 C43 C44 82.2(7) ?
C41 C42 C43 C44 -161.4(6) ?
C39 C43 C44 C45 -42.4(11) y
C42 C43 C44 C45 141.8(7) ?
C39 C43 C44 C47 139.4(7) ?
C42 C43 C44 C47 -36.3(9) ?
C47 C44 C45 C46 175.8(7) ?
C43 C44 C45 C46 -2.6(12) ?
C47 C44 C45 S4 -1.0(8) ?
C43 C44 C45 S4 -179.4(5) ?
C48 S4 C45 C44 0.3(6) ?
C48 S4 C45 C46 -176.8(6) ?
C45 C44 C47 C48 1.5(9) ?
C43 C44 C47 C48 179.9(6) ?
C44 C47 C48 C49 -178.3(6) ?
C44 C47 C48 S4 -1.2(8) ?
C45 S4 C48 C47 0.5(6) ?
C45 S4 C48 C49 177.7(6) ?
C47 C48 C49 C50 25.2(9) ?
S4 C48 C49 C50 -151.6(4) ?
C47 C48 C49 C54 -153.9(6) ?
S4 C48 C49 C54 29.4(7) ?
C54 C49 C50 F19 -170.5(12) ?
C48 C49 C50 F19 10.5(12) ?
C54 C49 C50 C51 0.0 ?
C48 C49 C50 C51 -179.0(5) ?
F19 C50 C51 C52 171.3(11) ?
C49 C50 C51 C52 0.0 ?
C50 C51 C52 F20 179.3(5) ?
C50 C51 C52 C53 0.0 ?
F20 C52 C53 C54 -179.4(5) ?
C51 C52 C53 C54 0.0 ?
C52 C53 C54 F19' -178.4(6) ?
C52 C53 C54 C49 0.0 ?
C50 C49 C54 F19' 178.4(7) ?
C48 C49 C54 F19' -2.6(7) ?
C50 C49 C54 C53 0.0 ?
C48 C49 C54 C53 179.0(5) ?
